data_7111756
loop_
_publ_author_name
'Rivers, Joseph H.'
'Jones, Richard A.'

_publ_section_title
;
 Synthesis and structures of the homoleptic cations [M(PMe3)5]+ (M = Rh,
 Ir)
;
_journal_issue 24
_journal_name_full 'Chemical Communications'
_journal_page_first 4300
_journal_page_last 4302
_journal_paper_doi 10.1039/c0cc00892c
_journal_volume 46
_journal_year 2010
_chemical_formula_moiety 'C12 H36 P4 Rh, C24 B F20'
_chemical_formula_sum 'C36 H36 B F20 P4 Rh'
_chemical_formula_weight 1086.25
_chemical_melting_point 182
_chemical_name_common
;tetrakis(trimethylphosphine)rhodium(i)
tetra(pentafluorophenyl)borate
;
_chemical_name_systematic
;
tetrakis(trimethylphosphine)rhodium(I) tetra(pentafluorophenyl)borate
;
_space_group_IT_number 2
_symmetry_cell_setting triclinic
_symmetry_space_group_name_Hall '-P 1'
_symmetry_space_group_name_H-M 'P -1'
_atom_sites_solution_hydrogens geom
_atom_sites_solution_primary direct
_atom_sites_solution_secondary difmap
_audit_creation_method SHELXL-97
_cell_angle_alpha 104.7118(17)
_cell_angle_beta 109.8361(17)
_cell_angle_gamma 98.4962(18)
_cell_formula_units_Z 2
_cell_length_a 12.1222(9)
_cell_length_b 12.6241(9)
_cell_length_c 15.8420(11)
_cell_measurement_reflns_used 41317
_cell_measurement_temperature 100(2)
_cell_measurement_theta_max 55.03
_cell_measurement_theta_min 6.56
_cell_volume 2131.6(3)
_computing_cell_refinement 'CrystalClear (Rigaku Inc., 2008)'
_computing_data_collection 'CrystalClear (Rigaku Inc., 2008)'
_computing_data_reduction 'CrystalClear (Rigaku Inc., 2008)'
_computing_molecular_graphics 'Ortep-3 for Windows (Farrugia, 1997)'
_computing_publication_material 'CIFTAB (Sheldrick, 2008)'
_computing_structure_refinement 'XL SHELXTL/PC, Siemens Analytical'
_computing_structure_solution
;

SIR97 - Altomare A., Burla M.C., Camalli M., Cascarano G.L., Giacovazzo C.,
Guagliardi A., Moliterni A.G.G., Polidori G.,Spagna R.
;
_diffrn_ambient_temperature 100(2)
_diffrn_detector_area_resol_mean 28.5714
_diffrn_measured_fraction_theta_full 0.998
_diffrn_measured_fraction_theta_max 0.998
_diffrn_measurement_device_type 'Rigaku AFC-12 with Saturn 724+CCD'
_diffrn_measurement_method \w-scan
_diffrn_radiation_monochromator graphite
_diffrn_radiation_source 'fine-focus sealed tube'
_diffrn_radiation_type MoK\a
_diffrn_radiation_wavelength 0.71069
_diffrn_reflns_av_R_equivalents 0.0376
_diffrn_reflns_av_sigmaI/netI 0.0301
_diffrn_reflns_limit_h_max 15
_diffrn_reflns_limit_h_min -15
_diffrn_reflns_limit_k_max 16
_diffrn_reflns_limit_k_min -16
_diffrn_reflns_limit_l_max 20
_diffrn_reflns_limit_l_min -17
_diffrn_reflns_number 52101
_diffrn_reflns_theta_full 27.48
_diffrn_reflns_theta_max 27.48
_diffrn_reflns_theta_min 3.28
_exptl_absorpt_coefficient_mu 0.665
_exptl_absorpt_correction_T_max 1.000
_exptl_absorpt_correction_T_min 0.8138
_exptl_absorpt_correction_type multi-scan
_exptl_absorpt_process_details
;
Abscor. T. Higashi (2001).
The Rigaku Corporation, Tokyo, Japan.
;
_exptl_crystal_colour orange
_exptl_crystal_density_diffrn 1.692
_exptl_crystal_density_method 'not measured'
_exptl_crystal_description chunk
_exptl_crystal_F_000 1084
_exptl_crystal_size_max 0.15
_exptl_crystal_size_mid 0.12
_exptl_crystal_size_min 0.09
_refine_diff_density_max 2.633
_refine_diff_density_min -1.310
_refine_diff_density_rms 0.096
_refine_ls_extinction_method none
_refine_ls_goodness_of_fit_ref 1.054
_refine_ls_hydrogen_treatment constr
_refine_ls_matrix_type full
_refine_ls_number_parameters 571
_refine_ls_number_reflns 9768
_refine_ls_number_restraints 0
_refine_ls_restrained_S_all 1.054
_refine_ls_R_factor_all 0.0544
_refine_ls_R_factor_gt 0.0450
_refine_ls_shift/su_max 0.001
_refine_ls_shift/su_mean 0.000
_refine_ls_structure_factor_coef Fsqd
_refine_ls_weighting_details 'calc w=1/[\s^2^(Fo^2^)+(0.0378P)^2^+5.9335P] where P=(Fo^2^+2Fc^2^)/3'
_refine_ls_weighting_scheme calc
_refine_ls_wR_factor_gt 0.1020
_refine_ls_wR_factor_ref 0.1085
_reflns_number_gt 8420
_reflns_number_total 9768
_reflns_threshold_expression >2sigma(I)
_cod_data_source_file c0cc00892csup1.cif
_cod_data_source_block RhP4B
_cod_original_cell_volume 2131.58(27)
_cod_database_code 7111756

loop_
_symmetry_equiv_pos_as_xyz
'x, y, z'
'-x, -y, -z'

loop_
_atom_site_label
_atom_site_type_symbol
_atom_site_fract_x
_atom_site_fract_y
_atom_site_fract_z
_atom_site_U_iso_or_equiv
_atom_site_adp_type
_atom_site_occupancy
_atom_site_symmetry_multiplicity
_atom_site_calc_flag
_atom_site_refinement_flags
Rh1 Rh 0.10235(2) 0.775396(19) 0.214393(17) 0.02103(7) Uani 1 1 d .
P2 P 0.16610(8) 0.87620(7) 0.13234(6) 0.02809(19) Uani 1 1 d .
P3 P 0.10746(7) 0.61449(7) 0.25694(6) 0.02396(17) Uani 1 1 d .
P4 P -0.09627(7) 0.72155(7) 0.11518(6) 0.02328(17) Uani 1 1 d .
P1 P 0.22685(9) 0.89371(7) 0.36396(6) 0.02995(19) Uani 1 1 d .
F16 F 0.66239(19) 0.44905(16) 0.12158(14) 0.0332(5) Uani 1 1 d .
F5 F 0.85782(17) 0.44777(16) 0.41802(14) 0.0317(4) Uani 1 1 d .
F19 F 0.37029(17) 0.02148(15) -0.05578(13) 0.0285(4) Uani 1 1 d .
F1 F 0.50098(18) 0.50678(16) 0.21161(14) 0.0317(4) Uani 1 1 d .
F14 F 0.16571(17) 0.28985(17) 0.21933(14) 0.0319(4) Uani 1 1 d .
F15 F 0.32878(17) 0.28477(16) 0.14461(13) 0.0270(4) Uani 1 1 d .
F20 F 0.44996(17) 0.10902(15) 0.13251(13) 0.0255(4) Uani 1 1 d .
F6 F 0.83110(18) 0.33028(17) 0.23262(15) 0.0345(5) Uani 1 1 d .
F10 F 0.55984(18) 0.12865(16) 0.32919(14) 0.0301(4) Uani 1 1 d .
F4 F 0.94432(19) 0.66980(18) 0.50150(15) 0.0405(5) Uani 1 1 d .
F9 F 0.6919(2) -0.01815(17) 0.34661(14) 0.0426(6) Uani 1 1 d .
F17 F 0.5776(2) 0.36224(19) -0.06519(15) 0.0416(5) Uani 1 1 d .
F11 F 0.63624(17) 0.36107(17) 0.45033(13) 0.0291(4) Uani 1 1 d .
F18 F 0.42743(19) 0.14865(18) -0.15801(13) 0.0339(5) Uani 1 1 d .
F12 F 0.4684(2) 0.36597(19) 0.52392(14) 0.0385(5) Uani 1 1 d .
F2 F 0.5890(2) 0.73024(18) 0.30002(17) 0.0470(6) Uani 1 1 d .
F13 F 0.2298(2) 0.3309(2) 0.40925(16) 0.0409(5) Uani 1 1 d .
F8 F 0.8981(3) 0.0047(2) 0.31115(18) 0.0560(7) Uani 1 1 d .
F7 F 0.9652(2) 0.1809(2) 0.25334(19) 0.0526(6) Uani 1 1 d .
F3 F 0.8139(2) 0.81467(17) 0.44431(17) 0.0494(6) Uani 1 1 d .
C32 C 0.5873(3) 0.3432(3) 0.0827(2) 0.0253(6) Uani 1 1 d .
C25 C 0.4928(3) 0.3197(2) 0.2929(2) 0.0212(6) Uani 1 1 d .
C34 C 0.4714(3) 0.1913(3) -0.0630(2) 0.0253(6) Uani 1 1 d .
C36 C 0.4848(3) 0.1754(2) 0.0861(2) 0.0207(6) Uani 1 1 d .
C29 C 0.2825(3) 0.3065(3) 0.2767(2) 0.0250(6) Uani 1 1 d .
C24 C 0.6615(3) 0.1492(3) 0.3112(2) 0.0265(7) Uani 1 1 d .
C19 C 0.6906(3) 0.2414(3) 0.2832(2) 0.0231(6) Uani 1 1 d .
C28 C 0.3147(3) 0.3276(3) 0.3727(2) 0.0285(7) Uani 1 1 d .
C20 C 0.7955(3) 0.2466(3) 0.2644(2) 0.0281(7) Uani 1 1 d .
C16 C 0.7693(4) 0.7019(3) 0.3998(3) 0.0349(8) Uani 1 1 d .
C26 C 0.5196(3) 0.3418(3) 0.3892(2) 0.0238(6) Uani 1 1 d .
C33 C 0.5457(3) 0.2995(3) -0.0156(2) 0.0270(7) Uani 1 1 d .
C17 C 0.8353(3) 0.6291(3) 0.4283(2) 0.0312(7) Uani 1 1 d .
C23 C 0.7285(4) 0.0703(3) 0.3209(2) 0.0323(8) Uani 1 1 d .
C18 C 0.7880(3) 0.5128(3) 0.3827(2) 0.0265(7) Uani 1 1 d .
C21 C 0.8656(3) 0.1702(3) 0.2738(3) 0.0364(8) Uani 1 1 d .
C27 C 0.4350(3) 0.3455(3) 0.4298(2) 0.0273(7) Uani 1 1 d .
C35 C 0.4427(3) 0.1279(2) -0.0109(2) 0.0226(6) Uani 1 1 d .
C14 C 0.6132(3) 0.5435(3) 0.2829(2) 0.0265(7) Uani 1 1 d .
C22 C 0.8317(4) 0.0810(3) 0.3027(3) 0.0384(9) Uani 1 1 d .
C15 C 0.6565(4) 0.6595(3) 0.3272(3) 0.0333(8) Uani 1 1 d .
C31 C 0.5574(3) 0.2853(2) 0.1383(2) 0.0212(6) Uani 1 1 d .
C13 C 0.6758(3) 0.4649(3) 0.3072(2) 0.0231(6) Uani 1 1 d .
C30 C 0.3707(3) 0.3039(2) 0.2394(2) 0.0226(6) Uani 1 1 d .
C11 C -0.1860(3) 0.7003(3) 0.1847(3) 0.0323(7) Uani 1 1 d .
H11A H -0.1610 0.7679 0.2405 0.048 Uiso 1 1 calc R
H11B H -0.1729 0.6346 0.2053 0.048 Uiso 1 1 calc R
H11C H -0.2723 0.6869 0.1455 0.048 Uiso 1 1 calc R
C6 C 0.3285(4) 0.8895(3) 0.1664(4) 0.0467(10) Uani 1 1 d .
H6A H 0.3448 0.8153 0.1644 0.070 Uiso 1 1 calc R
H6B H 0.3729 0.9432 0.2308 0.070 Uiso 1 1 calc R
H6C H 0.3550 0.9170 0.1221 0.070 Uiso 1 1 calc R
C7 C 0.0009(3) 0.4826(3) 0.1694(3) 0.0309(7) Uani 1 1 d .
H7A H 0.0238 0.4181 0.1881 0.046 Uiso 1 1 calc R
H7B H 0.0031 0.4760 0.1070 0.046 Uiso 1 1 calc R
H7C H -0.0813 0.4828 0.1660 0.046 Uiso 1 1 calc R
C8 C 0.1016(4) 0.5934(3) 0.3646(3) 0.0405(9) Uani 1 1 d .
H8A H 0.0234 0.6006 0.3673 0.061 Uiso 1 1 calc R
H8B H 0.1674 0.6506 0.4200 0.061 Uiso 1 1 calc R
H8C H 0.1109 0.5176 0.3646 0.061 Uiso 1 1 calc R
C2 C 0.3625(4) 0.8688(3) 0.4428(3) 0.0401(9) Uani 1 1 d .
H2A H 0.4241 0.8707 0.4157 0.060 Uiso 1 1 calc R
H2B H 0.3421 0.7945 0.4500 0.060 Uiso 1 1 calc R
H2C H 0.3943 0.9279 0.5050 0.060 Uiso 1 1 calc R
C5 C 0.1545(4) 1.0189(3) 0.1329(3) 0.0382(8) Uani 1 1 d .
H5A H 0.1935 1.0424 0.0933 0.057 Uiso 1 1 calc R
H5B H 0.1949 1.0716 0.1981 0.057 Uiso 1 1 calc R
H5C H 0.0687 1.0193 0.1077 0.057 Uiso 1 1 calc R
C4 C 0.1109(4) 0.8010(3) 0.0054(3) 0.0454(10) Uani 1 1 d .
H4A H 0.0232 0.7919 -0.0240 0.068 Uiso 1 1 calc R
H4B H 0.1276 0.7262 -0.0045 0.068 Uiso 1 1 calc R
H4C H 0.1520 0.8445 -0.0234 0.068 Uiso 1 1 calc R
C1 C 0.1294(4) 0.9002(3) 0.4310(3) 0.0387(8) Uani 1 1 d .
H1A H 0.1105 0.8275 0.4412 0.058 Uiso 1 1 calc R
H1B H 0.0539 0.9162 0.3951 0.058 Uiso 1 1 calc R
H1C H 0.1716 0.9605 0.4925 0.058 Uiso 1 1 calc R
C10 C -0.1757(3) 0.6013(3) 0.0046(3) 0.0336(8) Uani 1 1 d .
H10A H -0.2622 0.5989 -0.0209 0.050 Uiso 1 1 calc R
H10B H -0.1659 0.5306 0.0176 0.050 Uiso 1 1 calc R
H10C H -0.1415 0.6101 -0.0418 0.050 Uiso 1 1 calc R
C12 C -0.1492(3) 0.8357(3) 0.0760(3) 0.0344(8) Uani 1 1 d .
H12A H -0.2380 0.8137 0.0453 0.052 Uiso 1 1 calc R
H12B H -0.1154 0.8500 0.0306 0.052 Uiso 1 1 calc R
H12C H -0.1226 0.9046 0.1309 0.052 Uiso 1 1 calc R
C9 C 0.2523(3) 0.5867(3) 0.2597(3) 0.0404(9) Uani 1 1 d .
H9A H 0.3191 0.6478 0.3108 0.061 Uiso 1 1 calc R
H9B H 0.2578 0.5829 0.1988 0.061 Uiso 1 1 calc R
H9C H 0.2575 0.5144 0.2710 0.061 Uiso 1 1 calc R
B1 B 0.6053(3) 0.3286(3) 0.2560(2) 0.0212(7) Uani 1 1 d .
C3 C 0.2815(4) 1.0447(3) 0.3829(3) 0.0448(10) Uani 1 1 d .
H3A H 0.3220 1.0860 0.4512 0.067 Uiso 1 1 calc R
H3B H 0.2126 1.0745 0.3550 0.067 Uiso 1 1 calc R
H3C H 0.3390 1.0543 0.3528 0.067 Uiso 1 1 calc R

loop_
_atom_site_aniso_label
_atom_site_aniso_U_11
_atom_site_aniso_U_22
_atom_site_aniso_U_33
_atom_site_aniso_U_23
_atom_site_aniso_U_13
_atom_site_aniso_U_12
Rh1 0.02253(12) 0.01545(11) 0.01842(12) 0.00466(9) 0.00273(9) 0.00005(8)
P2 0.0319(4) 0.0190(4) 0.0326(5) 0.0084(3) 0.0143(4) 0.0006(3)
P3 0.0238(4) 0.0197(4) 0.0278(4) 0.0104(3) 0.0082(3) 0.0039(3)
P4 0.0198(4) 0.0228(4) 0.0258(4) 0.0097(3) 0.0064(3) 0.0045(3)
P1 0.0358(5) 0.0205(4) 0.0237(4) 0.0039(3) 0.0044(4) 0.0028(3)
F16 0.0445(12) 0.0224(9) 0.0254(10) 0.0066(8) 0.0126(9) -0.0078(8)
F5 0.0261(10) 0.0282(10) 0.0300(10) 0.0044(8) 0.0040(8) 0.0014(8)
F19 0.0267(9) 0.0187(9) 0.0284(10) 0.0004(7) 0.0043(8) 0.0009(7)
F1 0.0377(11) 0.0253(10) 0.0294(10) 0.0126(8) 0.0068(9) 0.0092(8)
F14 0.0238(9) 0.0337(11) 0.0363(11) 0.0111(9) 0.0089(8) 0.0103(8)
F15 0.0262(9) 0.0334(10) 0.0197(9) 0.0107(8) 0.0052(7) 0.0086(8)
F20 0.0278(9) 0.0196(9) 0.0252(9) 0.0097(7) 0.0071(8) -0.0009(7)
F6 0.0304(10) 0.0321(11) 0.0415(12) 0.0119(9) 0.0172(9) 0.0021(8)
F10 0.0358(11) 0.0227(9) 0.0285(10) 0.0116(8) 0.0096(8) 0.0002(8)
F4 0.0348(11) 0.0336(11) 0.0327(11) -0.0063(9) 0.0086(9) -0.0083(9)
F9 0.0694(16) 0.0200(10) 0.0268(11) 0.0098(8) 0.0040(10) 0.0105(10)
F17 0.0575(14) 0.0377(12) 0.0273(11) 0.0135(9) 0.0188(10) -0.0045(10)
F11 0.0256(9) 0.0341(10) 0.0199(9) 0.0092(8) 0.0024(8) 0.0007(8)
F18 0.0381(11) 0.0377(11) 0.0175(9) 0.0032(8) 0.0076(8) 0.0038(9)
F12 0.0449(12) 0.0477(13) 0.0200(10) 0.0076(9) 0.0142(9) 0.0061(10)
F2 0.0723(17) 0.0238(10) 0.0457(13) 0.0152(10) 0.0195(12) 0.0170(11)
F13 0.0404(12) 0.0497(13) 0.0397(12) 0.0112(10) 0.0260(10) 0.0130(10)
F8 0.0663(17) 0.0460(14) 0.0503(15) 0.0107(12) 0.0100(13) 0.0386(13)
F7 0.0342(12) 0.0616(16) 0.0615(16) 0.0121(13) 0.0205(12) 0.0211(12)
F3 0.0725(17) 0.0158(10) 0.0476(14) -0.0030(9) 0.0251(13) -0.0043(10)
C32 0.0274(16) 0.0185(14) 0.0243(16) 0.0065(12) 0.0072(13) -0.0025(12)
C25 0.0249(15) 0.0171(13) 0.0202(14) 0.0084(11) 0.0063(12) 0.0031(11)
C34 0.0249(15) 0.0297(16) 0.0179(14) 0.0052(12) 0.0066(12) 0.0065(13)
C36 0.0209(14) 0.0183(14) 0.0236(15) 0.0100(12) 0.0076(12) 0.0046(11)
C29 0.0242(15) 0.0196(14) 0.0281(16) 0.0056(12) 0.0088(13) 0.0042(12)
C24 0.0306(17) 0.0215(15) 0.0198(15) 0.0054(12) 0.0039(13) 0.0017(13)
C19 0.0265(15) 0.0184(14) 0.0178(14) 0.0032(11) 0.0048(12) 0.0017(12)
C28 0.0324(17) 0.0251(16) 0.0328(18) 0.0087(14) 0.0189(15) 0.0076(13)
C20 0.0271(16) 0.0233(15) 0.0274(17) 0.0059(13) 0.0062(13) 0.0030(13)
C16 0.052(2) 0.0172(15) 0.0327(19) 0.0007(13) 0.0226(17) -0.0008(15)
C26 0.0243(15) 0.0219(14) 0.0215(15) 0.0079(12) 0.0065(12) 0.0004(12)
C33 0.0313(17) 0.0270(16) 0.0244(16) 0.0105(13) 0.0137(14) 0.0020(13)
C17 0.0326(18) 0.0265(16) 0.0246(16) 0.0003(13) 0.0105(14) -0.0047(14)
C23 0.047(2) 0.0202(15) 0.0198(16) 0.0055(13) 0.0022(15) 0.0093(14)
C18 0.0287(16) 0.0224(15) 0.0259(16) 0.0061(13) 0.0114(13) 0.0010(13)
C21 0.0275(17) 0.039(2) 0.0320(19) 0.0009(15) 0.0066(15) 0.0089(15)
C27 0.0350(18) 0.0228(15) 0.0224(15) 0.0056(13) 0.0121(14) 0.0038(13)
C35 0.0195(14) 0.0183(14) 0.0247(15) 0.0038(12) 0.0051(12) 0.0042(11)
C14 0.0344(17) 0.0211(15) 0.0219(15) 0.0063(12) 0.0115(14) 0.0014(13)
C22 0.046(2) 0.0293(18) 0.0290(18) 0.0034(15) 0.0024(16) 0.0202(16)
C15 0.055(2) 0.0199(15) 0.0330(18) 0.0125(14) 0.0241(17) 0.0085(15)
C31 0.0220(14) 0.0185(14) 0.0212(15) 0.0061(12) 0.0070(12) 0.0035(11)
C13 0.0280(16) 0.0185(14) 0.0208(15) 0.0054(12) 0.0102(13) 0.0007(12)
C30 0.0274(15) 0.0174(13) 0.0213(15) 0.0071(12) 0.0079(12) 0.0039(12)
C11 0.0285(17) 0.0294(17) 0.041(2) 0.0125(15) 0.0161(15) 0.0059(14)
C6 0.038(2) 0.034(2) 0.069(3) 0.018(2) 0.024(2) 0.0045(17)
C7 0.0280(16) 0.0189(15) 0.041(2) 0.0092(14) 0.0096(15) 0.0036(13)
C8 0.046(2) 0.039(2) 0.037(2) 0.0173(17) 0.0151(18) 0.0069(17)
C2 0.038(2) 0.036(2) 0.0297(19) 0.0086(16) 0.0000(16) -0.0012(16)
C5 0.050(2) 0.0239(17) 0.040(2) 0.0146(15) 0.0161(18) 0.0048(16)
C4 0.063(3) 0.037(2) 0.035(2) 0.0041(17) 0.028(2) -0.0009(19)
C1 0.047(2) 0.0359(19) 0.0259(18) 0.0031(15) 0.0110(16) 0.0105(17)
C10 0.0296(17) 0.0289(17) 0.0305(18) 0.0055(14) 0.0039(14) -0.0002(14)
C12 0.0296(17) 0.0324(18) 0.041(2) 0.0162(16) 0.0088(15) 0.0114(15)
C9 0.0283(18) 0.0253(17) 0.061(3) 0.0064(17) 0.0147(18) 0.0081(14)
B1 0.0224(16) 0.0204(16) 0.0183(16) 0.0076(13) 0.0057(13) 0.0014(13)
C3 0.057(3) 0.0209(17) 0.037(2) 0.0027(15) 0.0040(19) 0.0021(16)

loop_
_atom_type_symbol
_atom_type_description
_atom_type_scat_dispersion_real
_atom_type_scat_dispersion_imag
_atom_type_scat_source
C C 0.0033 0.0016 'International Tables Vol C Tables 4.2.6.8 and 6.1.1.4'
H H 0.0000 0.0000 'International Tables Vol C Tables 4.2.6.8 and 6.1.1.4'
B B 0.0013 0.0007 'International Tables Vol C Tables 4.2.6.8 and 6.1.1.4'
F F 0.0171 0.0103 'International Tables Vol C Tables 4.2.6.8 and 6.1.1.4'
P P 0.1023 0.0942 'International Tables Vol C Tables 4.2.6.8 and 6.1.1.4'
Rh Rh -1.1178 0.9187 'International Tables Vol C Tables 4.2.6.8 and 6.1.1.4'

loop_
_geom_angle_atom_site_label_1
_geom_angle_atom_site_label_2
_geom_angle_atom_site_label_3
_geom_angle
P4 Rh1 P2 95.79(4)
P4 Rh1 P1 139.55(4)
P2 Rh1 P1 97.71(4)
P4 Rh1 P3 97.22(3)
P2 Rh1 P3 144.26(3)
P1 Rh1 P3 93.62(4)
C4 P2 C6 100.2(2)
C4 P2 C5 101.2(2)
C6 P2 C5 102.45(19)
C4 P2 Rh1 114.16(14)
C6 P2 Rh1 107.64(15)
C5 P2 Rh1 127.50(14)
C8 P3 C9 103.1(2)
C8 P3 C7 99.67(18)
C9 P3 C7 100.99(17)
C8 P3 Rh1 128.08(14)
C9 P3 Rh1 104.62(13)
C7 P3 Rh1 116.71(12)
C12 P4 C11 100.38(17)
C12 P4 C10 100.38(18)
C11 P4 C10 102.66(17)
C12 P4 Rh1 112.88(12)
C11 P4 Rh1 107.83(13)
C10 P4 Rh1 128.91(13)
C2 P1 C3 100.26(19)
C2 P1 C1 103.00(19)
C3 P1 C1 100.6(2)
C2 P1 Rh1 125.69(14)
C3 P1 Rh1 119.10(14)
C1 P1 Rh1 104.52(13)
F16 C32 C31 121.4(3)
F16 C32 C33 114.5(3)
C31 C32 C33 124.1(3)
C30 C25 C26 113.3(3)
C30 C25 B1 127.2(3)
C26 C25 B1 119.2(3)
F18 C34 C35 120.6(3)
F18 C34 C33 120.8(3)
C35 C34 C33 118.7(3)
F20 C36 C35 116.1(3)
F20 C36 C31 118.9(3)
C35 C36 C31 124.9(3)
F14 C29 C28 120.0(3)
F14 C29 C30 120.1(3)
C28 C29 C30 119.8(3)
F10 C24 C23 114.6(3)
F10 C24 C19 121.0(3)
C23 C24 C19 124.4(3)
C24 C19 C20 113.0(3)
C24 C19 B1 126.8(3)
C20 C19 B1 119.6(3)
F13 C28 C27 121.1(3)
F13 C28 C29 120.1(3)
C27 C28 C29 118.8(3)
F6 C20 C21 116.6(3)
F6 C20 C19 118.8(3)
C21 C20 C19 124.6(3)
F3 C16 C17 120.1(3)
F3 C16 C15 120.2(3)
C17 C16 C15 119.7(3)
F11 C26 C27 115.6(3)
F11 C26 C25 119.6(3)
C27 C26 C25 124.8(3)
F17 C33 C34 119.7(3)
F17 C33 C32 120.6(3)
C34 C33 C32 119.8(3)
F4 C17 C16 120.0(3)
F4 C17 C18 120.3(3)
C16 C17 C18 119.7(3)
F9 C23 C22 119.8(3)
F9 C23 C24 120.4(3)
C22 C23 C24 119.8(3)
F5 C18 C13 121.3(3)
F5 C18 C17 115.4(3)
C13 C18 C17 123.4(3)
F7 C21 C22 120.0(3)
F7 C21 C20 120.7(4)
C22 C21 C20 119.2(3)
F12 C27 C28 119.8(3)
F12 C27 C26 121.0(3)
C28 C27 C26 119.2(3)
F19 C35 C34 119.7(3)
F19 C35 C36 120.9(3)
C34 C35 C36 119.4(3)
F1 C14 C15 116.1(3)
F1 C14 C13 119.3(3)
C15 C14 C13 124.5(3)
F8 C22 C23 120.8(4)
F8 C22 C21 120.2(4)
C23 C22 C21 119.0(3)
F2 C15 C16 120.3(3)
F2 C15 C14 120.8(3)
C16 C15 C14 118.9(3)
C32 C31 C36 113.0(3)
C32 C31 B1 127.6(3)
C36 C31 B1 119.2(3)
C14 C13 C18 113.8(3)
C14 C13 B1 118.6(3)
C18 C13 B1 127.0(3)
F15 C30 C25 121.3(3)
F15 C30 C29 114.6(3)
C25 C30 C29 124.1(3)
P4 C11 H11A 109.5
P4 C11 H11B 109.5
H11A C11 H11B 109.5
P4 C11 H11C 109.5
H11A C11 H11C 109.5
H11B C11 H11C 109.5
P2 C6 H6A 109.5
P2 C6 H6B 109.5
H6A C6 H6B 109.5
P2 C6 H6C 109.5
H6A C6 H6C 109.5
H6B C6 H6C 109.5
P3 C7 H7A 109.5
P3 C7 H7B 109.5
H7A C7 H7B 109.5
P3 C7 H7C 109.5
H7A C7 H7C 109.5
H7B C7 H7C 109.5
P3 C8 H8A 109.5
P3 C8 H8B 109.5
H8A C8 H8B 109.5
P3 C8 H8C 109.5
H8A C8 H8C 109.5
H8B C8 H8C 109.5
P1 C2 H2A 109.5
P1 C2 H2B 109.5
H2A C2 H2B 109.5
P1 C2 H2C 109.5
H2A C2 H2C 109.5
H2B C2 H2C 109.5
P2 C5 H5A 109.5
P2 C5 H5B 109.5
H5A C5 H5B 109.5
P2 C5 H5C 109.5
H5A C5 H5C 109.5
H5B C5 H5C 109.5
P2 C4 H4A 109.5
P2 C4 H4B 109.5
H4A C4 H4B 109.5
P2 C4 H4C 109.5
H4A C4 H4C 109.5
H4B C4 H4C 109.5
P1 C1 H1A 109.5
P1 C1 H1B 109.5
H1A C1 H1B 109.5
P1 C1 H1C 109.5
H1A C1 H1C 109.5
H1B C1 H1C 109.5
P4 C10 H10A 109.5
P4 C10 H10B 109.5
H10A C10 H10B 109.5
P4 C10 H10C 109.5
H10A C10 H10C 109.5
H10B C10 H10C 109.5
P4 C12 H12A 109.5
P4 C12 H12B 109.5
H12A C12 H12B 109.5
P4 C12 H12C 109.5
H12A C12 H12C 109.5
H12B C12 H12C 109.5
P3 C9 H9A 109.5
P3 C9 H9B 109.5
H9A C9 H9B 109.5
P3 C9 H9C 109.5
H9A C9 H9C 109.5
H9B C9 H9C 109.5
C13 B1 C25 101.6(2)
C13 B1 C19 114.9(3)
C25 B1 C19 113.0(2)
C13 B1 C31 113.7(2)
C25 B1 C31 113.0(2)
C19 B1 C31 101.1(2)
P1 C3 H3A 109.5
P1 C3 H3B 109.5
H3A C3 H3B 109.5
P1 C3 H3C 109.5
H3A C3 H3C 109.5
H3B C3 H3C 109.5

loop_
_geom_bond_atom_site_label_1
_geom_bond_atom_site_label_2
_geom_bond_distance
Rh1 P4 2.2660(12)
Rh1 P2 2.2666(10)
Rh1 P1 2.2874(10)
Rh1 P3 2.2997(11)
P2 C4 1.822(4)
P2 C6 1.825(4)
P2 C5 1.825(4)
P3 C8 1.814(4)
P3 C9 1.829(4)
P3 C7 1.828(3)
P4 C12 1.825(4)
P4 C11 1.829(4)
P4 C10 1.837(4)
P1 C2 1.822(4)
P1 C3 1.834(4)
P1 C1 1.835(4)
F16 C32 1.354(3)
F5 C18 1.350(4)
F19 C35 1.351(3)
F1 C14 1.359(4)
F14 C29 1.347(4)
F15 C30 1.355(4)
F20 C36 1.356(3)
F6 C20 1.357(4)
F10 C24 1.360(4)
F4 C17 1.346(4)
F9 C23 1.348(4)
F17 C33 1.351(4)
F11 C26 1.358(4)
F18 C34 1.341(4)
F12 C27 1.347(4)
F2 C15 1.350(4)
F13 C28 1.342(4)
F8 C22 1.347(4)
F7 C21 1.349(4)
F3 C16 1.350(4)
C32 C31 1.382(4)
C32 C33 1.391(5)
C25 C30 1.386(4)
C25 C26 1.391(4)
C25 B1 1.656(5)
C34 C35 1.375(5)
C34 C33 1.378(5)
C36 C35 1.376(4)
C36 C31 1.395(4)
C29 C28 1.378(5)
C29 C30 1.387(4)
C24 C23 1.380(5)
C24 C19 1.388(4)
C19 C20 1.396(5)
C19 B1 1.657(5)
C28 C27 1.378(5)
C20 C21 1.380(5)
C16 C17 1.368(5)
C16 C15 1.372(6)
C26 C27 1.384(5)
C17 C18 1.391(4)
C23 C22 1.371(6)
C18 C13 1.390(5)
C21 C22 1.378(6)
C14 C15 1.383(4)
C14 C13 1.388(5)
C31 B1 1.663(4)
C13 B1 1.653(4)
C11 H11A 0.9800
C11 H11B 0.9800
C11 H11C 0.9800
C6 H6A 0.9800
C6 H6B 0.9800
C6 H6C 0.9800
C7 H7A 0.9800
C7 H7B 0.9800
C7 H7C 0.9800
C8 H8A 0.9800
C8 H8B 0.9800
C8 H8C 0.9800
C2 H2A 0.9800
C2 H2B 0.9800
C2 H2C 0.9800
C5 H5A 0.9800
C5 H5B 0.9800
C5 H5C 0.9800
C4 H4A 0.9800
C4 H4B 0.9800
C4 H4C 0.9800
C1 H1A 0.9800
C1 H1B 0.9800
C1 H1C 0.9800
C10 H10A 0.9800
C10 H10B 0.9800
C10 H10C 0.9800
C12 H12A 0.9800
C12 H12B 0.9800
C12 H12C 0.9800
C9 H9A 0.9800
C9 H9B 0.9800
C9 H9C 0.9800
C3 H3A 0.9800
C3 H3B 0.9800
C3 H3C 0.9800
